data_4502729
loop_
_publ_author_name
'Chen, Jing'
'Kampf, Jeff W.'
'McNeil, Anne J.'

_publ_section_title
;
 Comparing molecular gelators and nongelators based on solubilities and
 solid-state interactions.
;
_journal_issue 16
_journal_name_full 'Langmuir : the ACS journal of surfaces and colloids'
_journal_page_first 13076
_journal_page_last 13080
_journal_paper_doi 10.1021/la102500u
_journal_volume 26
_journal_year 2010
_chemical_formula_moiety 'C21 H21 N O6'
_chemical_formula_sum 'C21 H21 N O6'
_chemical_formula_weight 383.39
_chemical_name_systematic
;
 ?
;
_space_group_IT_number 2
_symmetry_cell_setting triclinic
_symmetry_space_group_name_Hall '-P 1'
_symmetry_space_group_name_H-M 'P -1'
_atom_sites_solution_hydrogens geom
_atom_sites_solution_primary direct
_atom_sites_solution_secondary difmap
_audit_creation_method SHELXL-97
_cell_angle_alpha 112.132(1)
_cell_angle_beta 102.516(1)
_cell_angle_gamma 91.066(1)
_cell_formula_units_Z 8
_cell_length_a 14.683(1)
_cell_length_b 15.244(1)
_cell_length_c 18.748(1)
_cell_measurement_reflns_used 9824
_cell_measurement_temperature 85(2)
_cell_measurement_theta_max 28.25
_cell_measurement_theta_min 2.38
_cell_volume 3771.4(4)
_computing_cell_refinement 'Bruker SAINT'
_computing_data_collection 'Bruker SMART-APEX'
_computing_data_reduction 'Bruker SAINT'
_computing_molecular_graphics 'Bruker SHELXTL'
_computing_publication_material 'Bruker SHELXTL'
_computing_structure_refinement 'SHELXL-97 (Sheldrick, 2008)'
_computing_structure_solution 'SHELXS-97 (Sheldrick, 2008)'
_diffrn_ambient_temperature 85(2)
_diffrn_measured_fraction_theta_full 0.997
_diffrn_measured_fraction_theta_max 0.997
_diffrn_measurement_device_type 'CCD area detector'
_diffrn_measurement_method 'phi and omega scans'
_diffrn_radiation_monochromator graphite
_diffrn_radiation_source 'fine-focus sealed tube'
_diffrn_radiation_type MoK\a
_diffrn_radiation_wavelength 0.71073
_diffrn_reflns_av_R_equivalents 0.0409
_diffrn_reflns_av_sigmaI/netI 0.0314
_diffrn_reflns_limit_h_max 19
_diffrn_reflns_limit_h_min -19
_diffrn_reflns_limit_k_max 20
_diffrn_reflns_limit_k_min -20
_diffrn_reflns_limit_l_max 25
_diffrn_reflns_limit_l_min -25
_diffrn_reflns_number 99584
_diffrn_reflns_theta_full 28.38
_diffrn_reflns_theta_max 28.38
_diffrn_reflns_theta_min 1.48
_exptl_absorpt_coefficient_mu 0.100
_exptl_absorpt_correction_T_max 0.9941
_exptl_absorpt_correction_T_min 0.9660
_exptl_absorpt_correction_type multi-scan
_exptl_absorpt_process_details
;
  Blessing, R. Acta Cryst. (1995) A51 33-38.
  Sheldrick, G.  SADABS (Version 2008/1) Bruker AXS area
  detector absorption and other corrections, University of
  Gottingen, Germany 2008.
;
_exptl_crystal_colour colorless
_exptl_crystal_density_diffrn 1.350
_exptl_crystal_density_method 'not measured'
_exptl_crystal_description plate
_exptl_crystal_F_000 1616
_exptl_crystal_size_max 0.35
_exptl_crystal_size_mid 0.34
_exptl_crystal_size_min 0.06
_refine_diff_density_max 0.386
_refine_diff_density_min -0.374
_refine_diff_density_rms 0.054
_refine_ls_extinction_method none
_refine_ls_goodness_of_fit_ref 1.022
_refine_ls_hydrogen_treatment constr
_refine_ls_matrix_type full
_refine_ls_number_parameters 1033
_refine_ls_number_reflns 18840
_refine_ls_number_restraints 0
_refine_ls_restrained_S_all 1.022
_refine_ls_R_factor_all 0.0538
_refine_ls_R_factor_gt 0.0399
_refine_ls_shift/su_max 0.001
_refine_ls_shift/su_mean 0.000
_refine_ls_structure_factor_coef Fsqd
_refine_ls_weighting_details 'calc w=1/[\s^2^(Fo^2^)+(0.0595P)^2^+1.0738P] where P=(Fo^2^+2Fc^2^)/3'
_refine_ls_weighting_scheme calc
_refine_ls_wR_factor_gt 0.1038
_refine_ls_wR_factor_ref 0.1126
_reflns_number_gt 15068
_reflns_number_total 18840
_reflns_threshold_expression >2sigma(I)
_cod_data_source_file la102500u_si_012.cif
_cod_data_source_block am118
_cod_depositor_comments
;
The following automatic conversions were performed:

'_symmetry_cell_setting' value 'Triclinic' changed to 'triclinic'
according to /home/saulius/struct/CIF-dictionaries/cif_core.dic
dictionary named 'cif_core.dic' version 2.4.2 from 2011-04-26.

Automatic conversion script
Id: cif_fix_values 1715 2011-07-08 13:25:40Z adriana 
;
_cod_original_cell_volume 3771.2(4)
_cod_original_sg_symbol_H-M P-1
_cod_database_code 4502729

loop_
_symmetry_equiv_pos_as_xyz
'x, y, z'
'-x, -y, -z'

loop_
_atom_site_label
_atom_site_type_symbol
_atom_site_fract_x
_atom_site_fract_y
_atom_site_fract_z
_atom_site_U_iso_or_equiv
_atom_site_adp_type
_atom_site_occupancy
_atom_site_symmetry_multiplicity
_atom_site_calc_flag
_atom_site_refinement_flags
O1 O 1.16359(6) 0.30541(7) 0.49281(5) 0.0233(2) Uani 1 1 d .
O2 O 1.06600(6) 0.23574(6) 0.37214(5) 0.01877(18) Uani 1 1 d .
O3 O 0.77876(7) 0.49931(7) 0.55886(5) 0.02312(19) Uani 1 1 d .
O4 O 0.75786(6) 0.42725(6) 0.42677(5) 0.01783(17) Uani 1 1 d .
O5 O 1.06961(6) 0.52036(6) 0.17936(5) 0.02057(19) Uani 1 1 d .
O6 O 0.81883(6) 0.67069(7) 0.28280(6) 0.02230(19) Uani 1 1 d .
O7 O -0.11678(6) 0.23094(8) 0.05231(6) 0.0286(2) Uani 1 1 d .
O8 O -0.00238(6) 0.24282(6) 0.15725(5) 0.01806(18) Uani 1 1 d .
O9 O 0.21138(7) -0.03386(7) -0.08956(5) 0.0264(2) Uani 1 1 d .
O10 O 0.25111(6) 0.01613(6) 0.04321(5) 0.01989(18) Uani 1 1 d .
O11 O -0.04521(7) -0.03794(7) 0.32286(6) 0.0240(2) Uani 1 1 d .
O12 O 0.17063(7) -0.22200(7) 0.19207(5) 0.02312(19) Uani 1 1 d .
O13 O 0.30113(7) 1.10221(6) 0.42240(6) 0.0235(2) Uani 1 1 d .
O14 O 0.26504(6) 0.94981(6) 0.40261(5) 0.01935(18) Uani 1 1 d .
O15 O 0.68329(6) 0.87522(7) 0.36886(6) 0.02218(19) Uani 1 1 d .
O16 O 0.57051(6) 0.76611(6) 0.35789(5) 0.01791(18) Uani 1 1 d .
O17 O 0.28133(7) 0.85397(7) 0.67844(6) 0.0244(2) Uani 1 1 d .
O18 O 0.52768(6) 0.65874(7) 0.62670(6) 0.02200(19) Uani 1 1 d .
O19 O 0.69826(7) 0.38069(7) 0.02594(6) 0.0289(2) Uani 1 1 d .
O20 O 0.74707(6) 0.53670(6) 0.07568(5) 0.02057(19) Uani 1 1 d .
O21 O 0.34273(6) 0.58802(7) 0.16662(6) 0.0256(2) Uani 1 1 d .
O22 O 0.44509(6) 0.69943(6) 0.16646(5) 0.01896(18) Uani 1 1 d .
O23 O 0.71672(6) 0.69207(6) -0.15026(5) 0.01946(18) Uani 1 1 d .
O24 O 0.44817(7) 0.85937(7) -0.08531(6) 0.0253(2) Uani 1 1 d .
N1 N 0.90684(7) 0.24811(7) 0.55849(6) 0.0172(2) Uani 1 1 d .
N2 N 0.11670(7) 0.23822(7) -0.05270(6) 0.0185(2) Uani 1 1 d .
N3 N 0.46186(7) 0.98425(7) 0.24941(6) 0.0168(2) Uani 1 1 d .
N4 N 0.57994(7) 0.45229(8) 0.22723(6) 0.0195(2) Uani 1 1 d .
C1 C 0.93661(8) 0.35183(8) 0.46847(7) 0.0142(2) Uani 1 1 d .
C2 C 0.86132(8) 0.36597(8) 0.50555(7) 0.0147(2) Uani 1 1 d .
C3 C 0.84866(8) 0.31176(8) 0.54934(7) 0.0155(2) Uani 1 1 d .
C4 C 0.98172(8) 0.23754(8) 0.52720(7) 0.0165(2) Uani 1 1 d .
C5 C 0.99870(8) 0.28796(8) 0.48155(7) 0.0145(2) Uani 1 1 d .
C6 C 0.95064(8) 0.40344(8) 0.42112(7) 0.0154(2) Uani 1 1 d .
C7 C 0.95758(8) 0.44629(8) 0.38020(7) 0.0159(2) Uani 1 1 d .
C8 C 0.95675(8) 0.49787(8) 0.32989(7) 0.0150(2) Uani 1 1 d .
C9 C 1.02033(8) 0.48230(8) 0.28110(7) 0.0157(2) Uani 1 1 d .
H9A H 1.0668 0.4400 0.2827 0.019 Uiso 1 1 calc R
C10 C 1.01334(8) 0.53029(8) 0.23072(7) 0.0160(2) Uani 1 1 d .
C11 C 0.94644(8) 0.59382(8) 0.22880(7) 0.0169(2) Uani 1 1 d .
H11A H 0.9427 0.6261 0.1938 0.020 Uiso 1 1 calc R
C12 C 0.88559(8) 0.60940(8) 0.27841(7) 0.0167(2) Uani 1 1 d .
C13 C 0.88992(8) 0.56071(8) 0.32883(7) 0.0167(2) Uani 1 1 d .
H13A H 0.8474 0.5706 0.3621 0.020 Uiso 1 1 calc R
C14 C 0.79618(8) 0.43879(8) 0.50146(7) 0.0159(2) Uani 1 1 d .
C15 C 0.68985(9) 0.49197(9) 0.41766(8) 0.0215(3) Uani 1 1 d .
H15A H 0.6351 0.4794 0.4357 0.032 Uiso 1 1 calc R
H15B H 0.6702 0.4826 0.3617 0.032 Uiso 1 1 calc R
H15C H 0.7181 0.5578 0.4494 0.032 Uiso 1 1 calc R
C16 C 0.76779(9) 0.32024(9) 0.58776(8) 0.0201(2) Uani 1 1 d .
H16A H 0.7508 0.2591 0.5902 0.030 Uiso 1 1 calc R
H16B H 0.7139 0.3375 0.5566 0.030 Uiso 1 1 calc R
H16C H 0.7859 0.3696 0.6416 0.030 Uiso 1 1 calc R
C17 C 1.04533(9) 0.16679(9) 0.54140(8) 0.0225(3) Uani 1 1 d .
H17A H 1.0244 0.1420 0.5771 0.034 Uiso 1 1 calc R
H17B H 1.1097 0.1981 0.5656 0.034 Uiso 1 1 calc R
H17C H 1.0435 0.1141 0.4908 0.034 Uiso 1 1 calc R
C18 C 1.08553(8) 0.27818(8) 0.45125(7) 0.0159(2) Uani 1 1 d .
C19 C 1.14696(9) 0.23071(10) 0.33858(8) 0.0233(3) Uani 1 1 d .
H19A H 1.1743 0.2953 0.3507 0.035 Uiso 1 1 calc R
H19B H 1.1275 0.1958 0.2809 0.035 Uiso 1 1 calc R
H19C H 1.1938 0.1976 0.3615 0.035 Uiso 1 1 calc R
C20 C 1.14527(9) 0.46312(9) 0.18276(8) 0.0208(3) Uani 1 1 d .
H20A H 1.1844 0.4865 0.2371 0.031 Uiso 1 1 calc R
H20B H 1.1833 0.4668 0.1468 0.031 Uiso 1 1 calc R
H20C H 1.1199 0.3968 0.1667 0.031 Uiso 1 1 calc R
C21 C 0.81855(10) 0.73186(9) 0.24066(8) 0.0232(3) Uani 1 1 d .
H21A H 0.8807 0.7676 0.2566 0.035 Uiso 1 1 calc R
H21B H 0.7715 0.7764 0.2531 0.035 Uiso 1 1 calc R
H21C H 0.8032 0.6934 0.1835 0.035 Uiso 1 1 calc R
C22 C 0.09200(8) 0.13058(8) 0.03545(7) 0.0158(2) Uani 1 1 d .
C23 C 0.03859(8) 0.20597(9) 0.03584(7) 0.0166(2) Uani 1 1 d .
C24 C 0.05080(8) 0.25610(9) -0.01117(7) 0.0175(2) Uani 1 1 d .
C25 C 0.16806(8) 0.16610(9) -0.05414(7) 0.0172(2) Uani 1 1 d .
C26 C 0.15679(8) 0.10867(9) -0.01254(7) 0.0169(2) Uani 1 1 d .
C27 C 0.07724(8) 0.07508(9) 0.07982(7) 0.0171(2) Uani 1 1 d .
C28 C 0.06463(8) 0.03037(9) 0.11797(7) 0.0175(2) Uani 1 1 d .
C29 C 0.05901(8) -0.02461(8) 0.16462(7) 0.0162(2) Uani 1 1 d .
C30 C 0.00250(8) -0.00096(9) 0.21949(7) 0.0171(2) Uani 1 1 d .
H30A H -0.0359 0.0495 0.2244 0.020 Uiso 1 1 calc R
C31 C 0.00455(8) -0.05358(9) 0.26622(7) 0.0178(2) Uani 1 1 d .
C32 C 0.06008(8) -0.12800(9) 0.25926(7) 0.0179(2) Uani 1 1 d .
H32A H 0.0608 -0.1629 0.2920 0.021 Uiso 1 1 calc R
C33 C 0.11437(8) -0.15078(9) 0.20419(7) 0.0179(2) Uani 1 1 d .
C34 C 0.11400(8) -0.09931(9) 0.15644(7) 0.0181(2) Uani 1 1 d .
H34A H 0.1511 -0.1152 0.1186 0.022 Uiso 1 1 calc R
C35 C -0.03598(8) 0.22778(9) 0.08099(7) 0.0180(2) Uani 1 1 d .
C36 C -0.07394(9) 0.24861(9) 0.20068(8) 0.0210(3) Uani 1 1 d .
H36A H -0.1068 0.3047 0.2033 0.031 Uiso 1 1 calc R
H36B H -0.0446 0.2540 0.2546 0.031 Uiso 1 1 calc R
H36C H -0.1189 0.1910 0.1736 0.031 Uiso 1 1 calc R
C37 C -0.00816(9) 0.33379(9) -0.01676(8) 0.0218(3) Uani 1 1 d .
H37A H 0.0065 0.3553 -0.0565 0.033 Uiso 1 1 calc R
H37B H 0.0053 0.3874 0.0349 0.033 Uiso 1 1 calc R
H37C H -0.0747 0.3094 -0.0323 0.033 Uiso 1 1 calc R
C38 C 0.23940(9) 0.15141(10) -0.10279(8) 0.0230(3) Uani 1 1 d .
H38A H 0.2129 0.1026 -0.1559 0.034 Uiso 1 1 calc R
H38B H 0.2955 0.1307 -0.0772 0.034 Uiso 1 1 calc R
H38C H 0.2565 0.2114 -0.1071 0.034 Uiso 1 1 calc R
C39 C 0.20820(9) 0.02279(9) -0.02474(7) 0.0186(2) Uani 1 1 d .
C40 C 0.29729(9) -0.06961(9) 0.03454(8) 0.0237(3) Uani 1 1 d .
H40A H 0.2500 -0.1253 0.0105 0.036 Uiso 1 1 calc R
H40B H 0.3321 -0.0654 0.0868 0.036 Uiso 1 1 calc R
H40C H 0.3408 -0.0759 0.0004 0.036 Uiso 1 1 calc R
C41 C -0.10984(9) 0.03167(9) 0.33017(8) 0.0225(3) Uani 1 1 d .
H41A H -0.0755 0.0947 0.3470 0.034 Uiso 1 1 calc R
H41B H -0.1441 0.0320 0.3697 0.034 Uiso 1 1 calc R
H41C H -0.1544 0.0162 0.2788 0.034 Uiso 1 1 calc R
C42 C 0.18478(10) -0.26697(9) 0.24760(8) 0.0233(3) Uani 1 1 d .
H42A H 0.2123 -0.2192 0.3010 0.035 Uiso 1 1 calc R
H42B H 0.2273 -0.3160 0.2332 0.035 Uiso 1 1 calc R
H42C H 0.1244 -0.2965 0.2466 0.035 Uiso 1 1 calc R
C43 C 0.45231(8) 0.92450(8) 0.37190(7) 0.0139(2) Uani 1 1 d .
C44 C 0.38805(8) 0.98320(8) 0.35157(7) 0.0148(2) Uani 1 1 d .
C45 C 0.39581(8) 1.01209(8) 0.29028(7) 0.0157(2) Uani 1 1 d .
C46 C 0.52532(8) 0.93074(8) 0.26977(7) 0.0163(2) Uani 1 1 d .
C47 C 0.52394(8) 0.89984(8) 0.33108(7) 0.0144(2) Uani 1 1 d .
C48 C 0.44751(8) 0.89410(8) 0.43472(7) 0.0154(2) Uani 1 1 d .
C49 C 0.44131(8) 0.86818(8) 0.48642(7) 0.0161(2) Uani 1 1 d .
C50 C 0.43151(8) 0.83192(8) 0.54509(7) 0.0152(2) Uani 1 1 d .
C51 C 0.36290(8) 0.86150(8) 0.58698(7) 0.0167(2) Uani 1 1 d .
H51A H 0.3248 0.9085 0.5794 0.020 Uiso 1 1 calc R
C52 C 0.35070(8) 0.82121(8) 0.64046(7) 0.0172(2) Uani 1 1 d .
C53 C 0.40652(8) 0.75318(9) 0.65231(7) 0.0170(2) Uani 1 1 d .
H53A H 0.3978 0.7258 0.6886 0.020 Uiso 1 1 calc R
C54 C 0.47572(8) 0.72544(8) 0.61002(7) 0.0164(2) Uani 1 1 d .
C55 C 0.48908(8) 0.76347(8) 0.55632(7) 0.0164(2) Uani 1 1 d .
H55A H 0.5361 0.7437 0.5277 0.020 Uiso 1 1 calc R
C56 C 0.31454(8) 1.01946(9) 0.39616(7) 0.0166(2) Uani 1 1 d .
C57 C 0.19410(9) 0.97985(10) 0.44742(8) 0.0233(3) Uani 1 1 d .
H57A H 0.2239 1.0251 0.5013 0.035 Uiso 1 1 calc R
H57B H 0.1627 0.9242 0.4499 0.035 Uiso 1 1 calc R
H57C H 0.1478 1.0105 0.4213 0.035 Uiso 1 1 calc R
C58 C 0.33006(9) 1.07452(9) 0.26476(7) 0.0200(2) Uani 1 1 d .
H58A H 0.3459 1.1403 0.3038 0.030 Uiso 1 1 calc R
H58B H 0.2654 1.0522 0.2609 0.030 Uiso 1 1 calc R
H58C H 0.3358 1.0719 0.2129 0.030 Uiso 1 1 calc R
C59 C 0.59668(9) 0.90328(10) 0.22077(8) 0.0221(3) Uani 1 1 d .
H59A H 0.5724 0.9086 0.1698 0.033 Uiso 1 1 calc R
H59B H 0.6090 0.8374 0.2115 0.033 Uiso 1 1 calc R
H59C H 0.6550 0.9459 0.2491 0.033 Uiso 1 1 calc R
C60 C 0.60148(8) 0.84697(8) 0.35471(7) 0.0160(2) Uani 1 1 d .
C61 C 0.64359(9) 0.71653(9) 0.38732(8) 0.0221(3) Uani 1 1 d .
H61A H 0.6855 0.6973 0.3513 0.033 Uiso 1 1 calc R
H61B H 0.6148 0.6598 0.3903 0.033 Uiso 1 1 calc R
H61C H 0.6796 0.7590 0.4403 0.033 Uiso 1 1 calc R
C62 C 0.25452(10) 0.80460(10) 0.72350(8) 0.0241(3) Uani 1 1 d .
H62A H 0.2321 0.7380 0.6885 0.036 Uiso 1 1 calc R
H62B H 0.2043 0.8350 0.7474 0.036 Uiso 1 1 calc R
H62C H 0.3088 0.8069 0.7654 0.036 Uiso 1 1 calc R
C63 C 0.59173(10) 0.61974(10) 0.57891(9) 0.0262(3) Uani 1 1 d .
H63A H 0.5576 0.5910 0.5230 0.039 Uiso 1 1 calc R
H63B H 0.6224 0.5709 0.5944 0.039 Uiso 1 1 calc R
H63C H 0.6393 0.6704 0.5864 0.039 Uiso 1 1 calc R
C64 C 0.56581(8) 0.54949(8) 0.12584(7) 0.0150(2) Uani 1 1 d .
C65 C 0.50236(8) 0.55943(8) 0.17404(7) 0.0163(2) Uani 1 1 d .
C66 C 0.51196(9) 0.50867(9) 0.22373(7) 0.0180(2) Uani 1 1 d .
C67 C 0.63850(9) 0.43922(9) 0.17919(7) 0.0179(2) Uani 1 1 d .
C68 C 0.63325(8) 0.48578(8) 0.12717(7) 0.0163(2) Uani 1 1 d .
C69 C 0.56026(8) 0.59764(8) 0.07279(7) 0.0162(2) Uani 1 1 d .
C70 C 0.56002(8) 0.63637(8) 0.02791(7) 0.0162(2) Uani 1 1 d .
C71 C 0.56544(8) 0.68407(8) -0.02417(7) 0.0161(2) Uani 1 1 d .
C72 C 0.63605(8) 0.66546(8) -0.06532(7) 0.0165(2) Uani 1 1 d .
H72A H 0.6775 0.6197 -0.0608 0.020 Uiso 1 1 calc R
C73 C 0.64510(8) 0.71463(8) -0.11299(7) 0.0160(2) Uani 1 1 d .
C74 C 0.58454(8) 0.78151(9) -0.12065(7) 0.0173(2) Uani 1 1 d .
H74A H 0.5915 0.8153 -0.1529 0.021 Uiso 1 1 calc R
C75 C 0.51337(9) 0.79781(9) -0.07987(8) 0.0179(2) Uani 1 1 d .
C77 C 0.69506(8) 0.46068(9) 0.07041(7) 0.0179(2) Uani 1 1 d .
C78 C 0.80827(9) 0.51756(10) 0.02190(8) 0.0251(3) Uani 1 1 d .
H78A H 0.8584 0.4820 0.0373 0.038 Uiso 1 1 calc R
H78B H 0.8358 0.5779 0.0242 0.038 Uiso 1 1 calc R
H78C H 0.7720 0.4798 -0.0323 0.038 Uiso 1 1 calc R
C79 C 0.71057(9) 0.37241(10) 0.18546(8) 0.0239(3) Uani 1 1 d .
H79A H 0.7274 0.3753 0.2399 0.036 Uiso 1 1 calc R
H79B H 0.7666 0.3909 0.1718 0.036 Uiso 1 1 calc R
H79C H 0.6848 0.3073 0.1488 0.036 Uiso 1 1 calc R
C80 C 0.44786(10) 0.51504(10) 0.27785(8) 0.0243(3) Uani 1 1 d .
H80A H 0.3871 0.4784 0.2465 0.036 Uiso 1 1 calc R
H80B H 0.4387 0.5819 0.3053 0.036 Uiso 1 1 calc R
H80C H 0.4760 0.4890 0.3170 0.036 Uiso 1 1 calc R
C81 C 0.42139(9) 0.61603(9) 0.16898(7) 0.0175(2) Uani 1 1 d .
C82 C 0.36792(9) 0.75403(9) 0.15395(8) 0.0231(3) Uani 1 1 d .
H82A H 0.3141 0.7111 0.1146 0.035 Uiso 1 1 calc R
H82B H 0.3873 0.8011 0.1346 0.035 Uiso 1 1 calc R
H82C H 0.3501 0.7868 0.2041 0.035 Uiso 1 1 calc R
C83 C 0.72792(9) 0.73789(10) -0.20200(8) 0.0221(3) Uani 1 1 d .
H83A H 0.6699 0.7246 -0.2435 0.033 Uiso 1 1 calc R
H83B H 0.7798 0.7137 -0.2264 0.033 Uiso 1 1 calc R
H83C H 0.7417 0.8068 -0.1716 0.033 Uiso 1 1 calc R
C84 C 0.46425(10) 0.92430(10) -0.12050(9) 0.0248(3) Uani 1 1 d .
H84A H 0.5236 0.9646 -0.0906 0.037 Uiso 1 1 calc R
H84B H 0.4128 0.9644 -0.1197 0.037 Uiso 1 1 calc R
H84C H 0.4675 0.8887 -0.1755 0.037 Uiso 1 1 calc R
C76 C 0.50329(9) 0.74994(9) -0.03151(7) 0.0180(2) Uani 1 1 d .
H76A H 0.4548 0.7619 -0.0039 0.022 Uiso 1 1 calc R

loop_
_atom_site_aniso_label
_atom_site_aniso_U_11
_atom_site_aniso_U_22
_atom_site_aniso_U_33
_atom_site_aniso_U_23
_atom_site_aniso_U_13
_atom_site_aniso_U_12
O1 0.0179(4) 0.0304(5) 0.0203(5) 0.0084(4) 0.0044(4) 0.0028(4)
O2 0.0176(4) 0.0243(4) 0.0155(4) 0.0069(3) 0.0076(3) 0.0036(3)
O3 0.0284(5) 0.0247(5) 0.0174(4) 0.0074(4) 0.0086(4) 0.0109(4)
O4 0.0191(4) 0.0212(4) 0.0146(4) 0.0083(3) 0.0041(3) 0.0072(3)
O5 0.0261(5) 0.0213(4) 0.0234(5) 0.0132(4) 0.0156(4) 0.0083(4)
O6 0.0240(5) 0.0248(5) 0.0290(5) 0.0183(4) 0.0134(4) 0.0124(4)
O7 0.0179(4) 0.0466(6) 0.0243(5) 0.0164(5) 0.0061(4) 0.0037(4)
O8 0.0185(4) 0.0216(4) 0.0152(4) 0.0065(3) 0.0074(3) 0.0025(3)
O9 0.0355(5) 0.0226(5) 0.0192(5) 0.0043(4) 0.0097(4) 0.0066(4)
O10 0.0217(4) 0.0198(4) 0.0192(4) 0.0074(4) 0.0071(3) 0.0061(3)
O11 0.0286(5) 0.0284(5) 0.0272(5) 0.0180(4) 0.0174(4) 0.0129(4)
O12 0.0277(5) 0.0256(5) 0.0227(5) 0.0136(4) 0.0111(4) 0.0134(4)
O13 0.0297(5) 0.0185(4) 0.0260(5) 0.0089(4) 0.0132(4) 0.0086(4)
O14 0.0180(4) 0.0198(4) 0.0232(5) 0.0090(4) 0.0096(3) 0.0038(3)
O15 0.0182(4) 0.0253(5) 0.0264(5) 0.0132(4) 0.0063(4) 0.0030(4)
O16 0.0191(4) 0.0175(4) 0.0227(4) 0.0128(4) 0.0068(3) 0.0065(3)
O17 0.0314(5) 0.0258(5) 0.0327(5) 0.0207(4) 0.0238(4) 0.0143(4)
O18 0.0236(5) 0.0272(5) 0.0260(5) 0.0180(4) 0.0129(4) 0.0126(4)
O19 0.0381(6) 0.0215(5) 0.0302(5) 0.0080(4) 0.0181(4) 0.0038(4)
O20 0.0187(4) 0.0219(4) 0.0248(5) 0.0109(4) 0.0094(4) 0.0026(3)
O21 0.0209(5) 0.0241(5) 0.0356(5) 0.0138(4) 0.0101(4) 0.0027(4)
O22 0.0202(4) 0.0164(4) 0.0232(5) 0.0100(4) 0.0071(3) 0.0041(3)
O23 0.0214(4) 0.0234(4) 0.0237(5) 0.0160(4) 0.0129(4) 0.0086(4)
O24 0.0265(5) 0.0300(5) 0.0375(6) 0.0269(4) 0.0182(4) 0.0156(4)
N1 0.0193(5) 0.0177(5) 0.0159(5) 0.0081(4) 0.0043(4) 0.0014(4)
N2 0.0200(5) 0.0202(5) 0.0158(5) 0.0077(4) 0.0046(4) -0.0016(4)
N3 0.0214(5) 0.0157(5) 0.0162(5) 0.0083(4) 0.0061(4) 0.0024(4)
N4 0.0227(5) 0.0214(5) 0.0166(5) 0.0110(4) 0.0029(4) 0.0003(4)
C1 0.0172(5) 0.0137(5) 0.0113(5) 0.0045(4) 0.0032(4) 0.0013(4)
C2 0.0165(5) 0.0154(5) 0.0126(5) 0.0057(4) 0.0037(4) 0.0015(4)
C3 0.0170(5) 0.0171(5) 0.0122(5) 0.0055(4) 0.0036(4) 0.0002(4)
C4 0.0197(6) 0.0160(5) 0.0147(5) 0.0071(4) 0.0038(4) 0.0022(4)
C5 0.0159(5) 0.0154(5) 0.0125(5) 0.0054(4) 0.0041(4) 0.0019(4)
C6 0.0167(5) 0.0156(5) 0.0141(5) 0.0050(4) 0.0054(4) 0.0030(4)
C7 0.0177(5) 0.0157(5) 0.0143(5) 0.0048(4) 0.0055(4) 0.0027(4)
C8 0.0188(5) 0.0140(5) 0.0116(5) 0.0048(4) 0.0032(4) -0.0007(4)
C9 0.0176(5) 0.0148(5) 0.0157(5) 0.0064(4) 0.0050(4) 0.0024(4)
C10 0.0190(6) 0.0162(5) 0.0140(5) 0.0054(4) 0.0071(4) 0.0007(4)
C11 0.0211(6) 0.0174(6) 0.0153(6) 0.0092(5) 0.0053(5) 0.0026(5)
C12 0.0181(5) 0.0162(5) 0.0172(6) 0.0077(5) 0.0048(4) 0.0038(4)
C13 0.0187(6) 0.0181(6) 0.0159(6) 0.0074(5) 0.0075(4) 0.0021(4)
C14 0.0158(5) 0.0186(6) 0.0154(5) 0.0083(5) 0.0047(4) 0.0010(4)
C15 0.0211(6) 0.0247(6) 0.0205(6) 0.0111(5) 0.0037(5) 0.0092(5)
C16 0.0196(6) 0.0250(6) 0.0195(6) 0.0109(5) 0.0080(5) 0.0023(5)
C17 0.0255(6) 0.0232(6) 0.0257(7) 0.0151(5) 0.0097(5) 0.0087(5)
C18 0.0189(6) 0.0148(5) 0.0172(6) 0.0086(4) 0.0063(4) 0.0043(4)
C19 0.0216(6) 0.0306(7) 0.0214(6) 0.0102(5) 0.0127(5) 0.0057(5)
C20 0.0209(6) 0.0216(6) 0.0234(6) 0.0088(5) 0.0119(5) 0.0062(5)
C21 0.0293(7) 0.0220(6) 0.0254(7) 0.0149(5) 0.0100(5) 0.0094(5)
C22 0.0175(5) 0.0166(5) 0.0122(5) 0.0051(4) 0.0023(4) -0.0018(4)
C23 0.0166(5) 0.0180(6) 0.0141(5) 0.0051(4) 0.0037(4) -0.0014(4)
C24 0.0184(6) 0.0175(6) 0.0151(5) 0.0055(5) 0.0027(4) -0.0013(4)
C25 0.0189(6) 0.0181(6) 0.0132(5) 0.0045(4) 0.0044(4) -0.0019(4)
C26 0.0172(5) 0.0178(6) 0.0148(5) 0.0055(4) 0.0039(4) -0.0007(4)
C27 0.0170(5) 0.0175(6) 0.0165(6) 0.0054(5) 0.0054(4) 0.0015(4)
C28 0.0171(5) 0.0193(6) 0.0157(6) 0.0059(5) 0.0047(4) 0.0009(4)
C29 0.0169(5) 0.0173(5) 0.0142(5) 0.0068(4) 0.0022(4) -0.0007(4)
C30 0.0179(6) 0.0165(5) 0.0188(6) 0.0085(5) 0.0054(5) 0.0036(4)
C31 0.0184(6) 0.0197(6) 0.0168(6) 0.0077(5) 0.0062(5) 0.0018(5)
C32 0.0197(6) 0.0192(6) 0.0178(6) 0.0105(5) 0.0045(5) 0.0031(5)
C33 0.0172(5) 0.0181(6) 0.0180(6) 0.0070(5) 0.0035(5) 0.0028(4)
C34 0.0185(6) 0.0210(6) 0.0155(6) 0.0071(5) 0.0057(4) 0.0018(5)
C35 0.0185(6) 0.0189(6) 0.0176(6) 0.0077(5) 0.0055(5) 0.0005(5)
C36 0.0224(6) 0.0237(6) 0.0186(6) 0.0071(5) 0.0108(5) 0.0025(5)
C37 0.0222(6) 0.0219(6) 0.0244(6) 0.0124(5) 0.0058(5) 0.0029(5)
C38 0.0255(6) 0.0260(7) 0.0195(6) 0.0081(5) 0.0111(5) -0.0004(5)
C39 0.0192(6) 0.0186(6) 0.0190(6) 0.0069(5) 0.0075(5) -0.0004(5)
C40 0.0233(6) 0.0222(6) 0.0271(7) 0.0103(5) 0.0077(5) 0.0071(5)
C41 0.0242(6) 0.0237(6) 0.0241(6) 0.0106(5) 0.0120(5) 0.0091(5)
C42 0.0276(7) 0.0203(6) 0.0285(7) 0.0150(5) 0.0096(5) 0.0079(5)
C43 0.0172(5) 0.0129(5) 0.0129(5) 0.0062(4) 0.0041(4) 0.0005(4)
C44 0.0170(5) 0.0135(5) 0.0139(5) 0.0050(4) 0.0042(4) 0.0016(4)
C45 0.0188(5) 0.0132(5) 0.0149(5) 0.0058(4) 0.0032(4) 0.0019(4)
C46 0.0198(6) 0.0157(5) 0.0155(5) 0.0074(4) 0.0060(4) 0.0008(4)
C47 0.0169(5) 0.0131(5) 0.0146(5) 0.0061(4) 0.0054(4) 0.0027(4)
C48 0.0162(5) 0.0156(5) 0.0162(5) 0.0070(4) 0.0060(4) 0.0034(4)
C49 0.0164(5) 0.0173(5) 0.0166(6) 0.0076(5) 0.0059(4) 0.0027(4)
C50 0.0177(5) 0.0155(5) 0.0134(5) 0.0067(4) 0.0041(4) -0.0011(4)
C51 0.0195(6) 0.0169(5) 0.0179(6) 0.0098(5) 0.0073(5) 0.0039(4)
C52 0.0193(6) 0.0171(5) 0.0185(6) 0.0078(5) 0.0097(5) 0.0030(4)
C53 0.0208(6) 0.0183(6) 0.0170(6) 0.0107(5) 0.0075(5) 0.0021(5)
C54 0.0166(5) 0.0164(5) 0.0182(6) 0.0087(5) 0.0048(4) 0.0033(4)
C55 0.0165(5) 0.0186(6) 0.0163(6) 0.0079(5) 0.0063(4) 0.0017(4)
C56 0.0180(5) 0.0186(6) 0.0144(5) 0.0078(5) 0.0040(4) 0.0048(4)
C57 0.0193(6) 0.0296(7) 0.0229(6) 0.0086(5) 0.0114(5) 0.0032(5)
C58 0.0259(6) 0.0189(6) 0.0184(6) 0.0106(5) 0.0050(5) 0.0068(5)
C59 0.0257(6) 0.0272(7) 0.0220(6) 0.0146(5) 0.0136(5) 0.0076(5)
C60 0.0202(6) 0.0173(5) 0.0131(5) 0.0070(4) 0.0070(4) 0.0043(4)
C61 0.0233(6) 0.0228(6) 0.0269(7) 0.0162(5) 0.0073(5) 0.0106(5)
C62 0.0285(7) 0.0277(7) 0.0288(7) 0.0182(6) 0.0184(6) 0.0083(5)
C63 0.0262(7) 0.0301(7) 0.0310(7) 0.0162(6) 0.0155(6) 0.0141(6)
C64 0.0167(5) 0.0149(5) 0.0140(5) 0.0072(4) 0.0025(4) 0.0001(4)
C65 0.0179(6) 0.0165(5) 0.0151(5) 0.0072(4) 0.0036(4) -0.0001(4)
C66 0.0202(6) 0.0192(6) 0.0152(6) 0.0079(5) 0.0037(4) -0.0015(5)
C67 0.0195(6) 0.0183(6) 0.0171(6) 0.0100(5) 0.0014(5) 0.0007(5)
C68 0.0173(5) 0.0175(5) 0.0155(5) 0.0081(5) 0.0034(4) 0.0010(4)
C69 0.0159(5) 0.0168(5) 0.0176(6) 0.0083(5) 0.0049(4) 0.0028(4)
C70 0.0158(5) 0.0175(5) 0.0176(6) 0.0083(5) 0.0056(4) 0.0026(4)
C71 0.0181(5) 0.0158(5) 0.0164(6) 0.0090(5) 0.0037(4) -0.0002(4)
C72 0.0183(5) 0.0165(5) 0.0177(6) 0.0099(5) 0.0047(4) 0.0031(4)
C73 0.0169(5) 0.0174(5) 0.0158(5) 0.0079(5) 0.0054(4) 0.0007(4)
C74 0.0190(6) 0.0191(6) 0.0196(6) 0.0129(5) 0.0063(5) 0.0031(5)
C75 0.0185(6) 0.0181(6) 0.0224(6) 0.0124(5) 0.0067(5) 0.0052(5)
C77 0.0180(6) 0.0197(6) 0.0186(6) 0.0105(5) 0.0037(5) 0.0038(5)
C78 0.0214(6) 0.0308(7) 0.0296(7) 0.0152(6) 0.0125(5) 0.0041(5)
C79 0.0261(7) 0.0247(6) 0.0266(7) 0.0169(6) 0.0052(5) 0.0070(5)
C80 0.0272(7) 0.0309(7) 0.0207(6) 0.0146(6) 0.0097(5) 0.0017(5)
C81 0.0210(6) 0.0173(6) 0.0156(6) 0.0070(5) 0.0063(5) 0.0028(5)
C82 0.0246(6) 0.0188(6) 0.0264(7) 0.0091(5) 0.0064(5) 0.0067(5)
C83 0.0245(6) 0.0283(7) 0.0232(6) 0.0172(5) 0.0121(5) 0.0066(5)
C84 0.0266(7) 0.0235(6) 0.0343(7) 0.0212(6) 0.0090(6) 0.0070(5)
C76 0.0188(6) 0.0210(6) 0.0197(6) 0.0119(5) 0.0082(5) 0.0034(5)

loop_
_atom_type_symbol
_atom_type_description
_atom_type_scat_dispersion_real
_atom_type_scat_dispersion_imag
_atom_type_scat_source
C C 0.0033 0.0016 'International Tables Vol C Tables 4.2.6.8 and 6.1.1.4'
H H 0.0000 0.0000 'International Tables Vol C Tables 4.2.6.8 and 6.1.1.4'
N N 0.0061 0.0033 'International Tables Vol C Tables 4.2.6.8 and 6.1.1.4'
O O 0.0106 0.0060 'International Tables Vol C Tables 4.2.6.8 and 6.1.1.4'

loop_
_geom_angle_atom_site_label_1
_geom_angle_atom_site_label_2
_geom_angle_atom_site_label_3
_geom_angle
C18 O2 C19 114.45(9)
C14 O4 C15 115.17(9)
C10 O5 C20 117.78(9)
C12 O6 C21 117.82(10)
C35 O8 C36 114.14(9)
C39 O10 C40 115.16(10)
C31 O11 C41 117.97(10)
C33 O12 C42 117.12(10)
C56 O14 C57 115.50(10)
C60 O16 C61 114.66(9)
C52 O17 C62 117.68(10)
C54 O18 C63 116.80(10)
C77 O20 C78 115.53(10)
C81 O22 C82 115.45(10)
C73 O23 C83 117.64(9)
C75 O24 C84 118.34(10)
C3 N1 C4 119.42(10)
C24 N2 C25 119.43(10)
C46 N3 C45 119.35(10)
C66 N4 C67 119.55(10)
C5 C1 C2 117.68(10)
C5 C1 C6 121.29(10)
C2 C1 C6 121.00(11)
C3 C2 C1 119.01(11)
C3 C2 C14 119.01(10)
C1 C2 C14 121.96(10)
N1 C3 C2 122.28(11)
N1 C3 C16 115.77(10)
C2 C3 C16 121.94(11)
N1 C4 C5 121.84(11)
N1 C4 C17 116.68(10)
C5 C4 C17 121.45(11)
C1 C5 C4 119.60(11)
C1 C5 C18 119.99(10)
C4 C5 C18 120.30(10)
C7 C6 C1 176.71(13)
C6 C7 C8 174.74(13)
C13 C8 C9 121.13(11)
C13 C8 C7 118.32(11)
C9 C8 C7 120.52(11)
C10 C9 C8 118.16(11)
O5 C10 C9 124.06(11)
O5 C10 C11 114.43(10)
C9 C10 C11 121.52(11)
C12 C11 C10 119.36(11)
O6 C12 C11 124.66(11)
O6 C12 C13 114.97(10)
C11 C12 C13 120.37(11)
C8 C13 C12 119.45(11)
O3 C14 O4 124.25(11)
O3 C14 C2 123.89(11)
O4 C14 C2 111.83(10)
O1 C18 O2 123.99(11)
O1 C18 C5 124.20(11)
O2 C18 C5 111.80(10)
C23 C22 C26 117.96(11)
C23 C22 C27 120.49(11)
C26 C22 C27 121.48(11)
C24 C23 C22 119.52(11)
C24 C23 C35 120.10(11)
C22 C23 C35 120.21(10)
N2 C24 C23 121.74(11)
N2 C24 C37 116.33(11)
C23 C24 C37 121.92(11)
N2 C25 C26 122.55(11)
N2 C25 C38 115.36(11)
C26 C25 C38 122.09(11)
C25 C26 C22 118.56(11)
C25 C26 C39 119.34(11)
C22 C26 C39 121.95(11)
C28 C27 C22 178.73(13)
C27 C28 C29 174.41(13)
C34 C29 C30 121.02(11)
C34 C29 C28 118.03(11)
C30 C29 C28 120.89(11)
C31 C30 C29 117.99(11)
O11 C31 C30 124.65(11)
O11 C31 C32 113.73(10)
C30 C31 C32 121.62(11)
C33 C32 C31 119.41(11)
O12 C33 C32 124.45(11)
O12 C33 C34 115.14(11)
C32 C33 C34 120.40(11)
C29 C34 C33 119.54(11)
O7 C35 O8 123.80(11)
O7 C35 C23 124.27(11)
O8 C35 C23 111.93(10)
O9 C39 O10 123.90(12)
O9 C39 C26 123.13(12)
O10 C39 C26 112.96(10)
C44 C43 C47 118.00(10)
C44 C43 C48 120.90(10)
C47 C43 C48 121.04(11)
C45 C44 C43 119.07(11)
C45 C44 C56 119.19(10)
C43 C44 C56 121.68(10)
N3 C45 C44 122.17(11)
N3 C45 C58 115.32(10)
C44 C45 C58 122.50(11)
N3 C46 C47 122.37(11)
N3 C46 C59 115.54(10)
C47 C46 C59 122.07(11)
C46 C47 C43 118.93(11)
C46 C47 C60 119.27(10)
C43 C47 C60 121.69(10)
C49 C48 C43 178.47(13)
C48 C49 C50 176.76(13)
C51 C50 C55 121.16(11)
C51 C50 C49 119.84(11)
C55 C50 C49 118.93(11)
C50 C51 C52 119.03(11)
O17 C52 C53 124.20(11)
O17 C52 C51 114.99(11)
C53 C52 C51 120.81(11)
C52 C53 C54 118.97(11)
O18 C54 C55 124.03(11)
O18 C54 C53 114.39(10)
C55 C54 C53 121.59(11)
C54 C55 C50 118.42(11)
O13 C56 O14 124.10(11)
O13 C56 C44 123.65(11)
O14 C56 C44 112.24(10)
O15 C60 O16 124.31(11)
O15 C60 C47 122.78(11)
O16 C60 C47 112.92(10)
C68 C64 C65 118.04(10)
C68 C64 C69 119.52(11)
C65 C64 C69 122.33(11)
C64 C65 C66 118.74(11)
C64 C65 C81 121.60(10)
C66 C65 C81 119.48(11)
N4 C66 C65 122.20(11)
N4 C66 C80 115.08(11)
C65 C66 C80 122.72(12)
N4 C67 C68 122.04(11)
N4 C67 C79 115.81(11)
C68 C67 C79 122.15(11)
C67 C68 C64 119.26(11)
C67 C68 C77 118.72(11)
C64 C68 C77 121.86(10)
C70 C69 C64 176.62(13)
C69 C70 C71 176.72(13)
C72 C71 C76 120.73(11)
C72 C71 C70 118.57(11)
C76 C71 C70 120.66(11)
C73 C72 C71 119.24(11)
O23 C73 C72 114.88(10)
O23 C73 C74 124.00(10)
C72 C73 C74 121.12(11)
C73 C74 C75 118.60(11)
O24 C75 C76 115.23(11)
O24 C75 C74 123.44(11)
C76 C75 C74 121.31(11)
O19 C77 O20 124.05(12)
O19 C77 C68 123.35(11)
O20 C77 C68 112.59(10)
O21 C81 O22 124.26(12)
O21 C81 C65 123.03(11)
O22 C81 C65 112.70(10)
C75 C76 C71 118.98(11)

loop_
_geom_bond_atom_site_label_1
_geom_bond_atom_site_label_2
_geom_bond_distance
O1 C18 1.2019(15)
O2 C18 1.3366(15)
O2 C19 1.4510(14)
O3 C14 1.2061(15)
O4 C14 1.3333(14)
O4 C15 1.4454(14)
O5 C10 1.3684(14)
O5 C20 1.4307(15)
O6 C12 1.3608(15)
O6 C21 1.4307(15)
O7 C35 1.2016(15)
O8 C35 1.3355(15)
O8 C36 1.4472(14)
O9 C39 1.2083(15)
O10 C39 1.3351(15)
O10 C40 1.4544(15)
O11 C31 1.3676(14)
O11 C41 1.4247(15)
O12 C33 1.3571(15)
O12 C42 1.4305(15)
O13 C56 1.2065(15)
O14 C56 1.3327(14)
O14 C57 1.4516(14)
O15 C60 1.2063(15)
O16 C60 1.3325(14)
O16 C61 1.4543(14)
O17 C52 1.3635(14)
O17 C62 1.4309(14)
O18 C54 1.3706(14)
O18 C63 1.4231(15)
O19 C77 1.1988(16)
O20 C77 1.3357(15)
O20 C78 1.4456(15)
O21 C81 1.2097(15)
O22 C81 1.3325(14)
O22 C82 1.4486(15)
O23 C73 1.3650(14)
O23 C83 1.4252(14)
O24 C75 1.3678(15)
O24 C84 1.4217(14)
N1 C3 1.3390(16)
N1 C4 1.3393(15)
N2 C24 1.3390(16)
N2 C25 1.3399(16)
N3 C46 1.3372(16)
N3 C45 1.3417(15)
N4 C66 1.3362(17)
N4 C67 1.3406(16)
C1 C5 1.3984(16)
C1 C2 1.4073(16)
C1 C6 1.4315(16)
C2 C3 1.4011(16)
C2 C14 1.4916(16)
C3 C16 1.5006(16)
C4 C5 1.4022(16)
C4 C17 1.5007(17)
C5 C18 1.4925(16)
C6 C7 1.1977(17)
C7 C8 1.4360(16)
C8 C13 1.3862(17)
C8 C9 1.4069(16)
C9 C10 1.3854(16)
C10 C11 1.3966(17)
C11 C12 1.3861(16)
C12 C13 1.3975(16)
C22 C23 1.4019(17)
C22 C26 1.4080(16)
C22 C27 1.4339(16)
C23 C24 1.4014(16)
C23 C35 1.4930(16)
C24 C37 1.5018(17)
C25 C26 1.4025(16)
C25 C38 1.4994(17)
C26 C39 1.4906(17)
C27 C28 1.1959(17)
C28 C29 1.4336(16)
C29 C34 1.3886(17)
C29 C30 1.4066(17)
C30 C31 1.3895(17)
C31 C32 1.3922(17)
C32 C33 1.3852(17)
C33 C34 1.3944(17)
C43 C44 1.4031(16)
C43 C47 1.4071(16)
C43 C48 1.4329(16)
C44 C45 1.4013(16)
C44 C56 1.4948(16)
C45 C58 1.4979(16)
C46 C47 1.4004(16)
C46 C59 1.5036(16)
C47 C60 1.4921(16)
C48 C49 1.1955(17)
C49 C50 1.4352(16)
C50 C51 1.3886(16)
C50 C55 1.4031(17)
C51 C52 1.3973(16)
C52 C53 1.3867(17)
C53 C54 1.3972(16)
C54 C55 1.3817(16)
C64 C68 1.4027(17)
C64 C65 1.4051(16)
C64 C69 1.4325(16)
C65 C66 1.4060(16)
C65 C81 1.4892(17)
C66 C80 1.5061(17)
C67 C68 1.3971(16)
C67 C79 1.4991(17)
C68 C77 1.4922(17)
C69 C70 1.1957(17)
C70 C71 1.4333(16)
C71 C72 1.3940(16)
C71 C76 1.3942(17)
C72 C73 1.3895(16)
C73 C74 1.3926(17)
C74 C75 1.3967(17)
C75 C76 1.3889(16)
